data_7025096
loop_
_publ_author_name
'Han, Ying-Feng'
'Fei, Yue'
'Jin, Guo-Xin'

_publ_section_title
;
 Self-assembled half-sandwich Ir, Rh-based organometallic molecular boxes
 for reversible trapping of halocarbon molecules.
;
_journal_issue 16
_journal_name_full 'Dalton transactions (Cambridge, England : 2003)'
_journal_page_first 3976
_journal_page_last 3984
_journal_paper_doi 10.1039/b925098k
_journal_volume 39
_journal_year 2010
_chemical_formula_sum 'C90 H88 Cl4 F12 N4 O22 Rh4 S4'
_chemical_formula_weight 2487.32
_chemical_name_systematic
;
?
;
_space_group_IT_number 2
_symmetry_cell_setting triclinic
_symmetry_space_group_name_Hall '-P 1'
_symmetry_space_group_name_H-M 'P -1'
_atom_sites_solution_hydrogens geom
_atom_sites_solution_primary direct
_atom_sites_solution_secondary difmap
_audit_creation_method SHELXL-97
_cell_angle_alpha 67.037(6)
_cell_angle_beta 77.428(5)
_cell_angle_gamma 77.261(6)
_cell_formula_units_Z 1
_cell_length_a 13.060(5)
_cell_length_b 13.310(5)
_cell_length_c 16.752(7)
_cell_measurement_reflns_used 643
_cell_measurement_temperature 293(2)
_cell_measurement_theta_max 20.040
_cell_measurement_theta_min 2.242
_cell_volume 2587.0(18)
_computing_cell_refinement 'Bruker SMART'
_computing_data_collection 'Bruker SMART'
_computing_data_reduction 'Bruker SHELXTL'
_computing_molecular_graphics 'Bruker SHELXTL'
_computing_publication_material 'Bruker SHELXTL'
_computing_structure_refinement 'SHELXL-97 (Sheldrick, 1997)'
_computing_structure_solution 'SHELXS-97 (Sheldrick, 1990)'
_diffrn_ambient_temperature 293(2)
_diffrn_measured_fraction_theta_full 0.981
_diffrn_measured_fraction_theta_max 0.981
_diffrn_measurement_device_type 'CCD area detector'
_diffrn_measurement_method 'phi and omega scans'
_diffrn_radiation_monochromator graphite
_diffrn_radiation_source 'fine-focus sealed tube'
_diffrn_radiation_type MoK\a
_diffrn_radiation_wavelength 0.71073
_diffrn_reflns_av_R_equivalents 0.0697
_diffrn_reflns_av_sigmaI/netI 0.2610
_diffrn_reflns_limit_h_max 15
_diffrn_reflns_limit_h_min -15
_diffrn_reflns_limit_k_max 15
_diffrn_reflns_limit_k_min -11
_diffrn_reflns_limit_l_max 19
_diffrn_reflns_limit_l_min -19
_diffrn_reflns_number 10794
_diffrn_reflns_theta_full 25.01
_diffrn_reflns_theta_max 25.01
_diffrn_reflns_theta_min 1.33
_diffrn_standards_decay_% 3.28
_exptl_absorpt_coefficient_mu 0.901
_exptl_absorpt_correction_T_max 0.9314
_exptl_absorpt_correction_T_min 0.9153
_exptl_absorpt_correction_type multi-scan
_exptl_absorpt_process_details sadabs
_exptl_crystal_colour red
_exptl_crystal_density_diffrn 1.597
_exptl_crystal_density_method 'not measured'
_exptl_crystal_description prism
_exptl_crystal_F_000 1252
_exptl_crystal_size_max 0.10
_exptl_crystal_size_mid 0.10
_exptl_crystal_size_min 0.08
_refine_diff_density_max 0.781
_refine_diff_density_min -0.564
_refine_diff_density_rms 0.110
_refine_ls_extinction_method none
_refine_ls_goodness_of_fit_ref 0.741
_refine_ls_hydrogen_treatment constr
_refine_ls_matrix_type full
_refine_ls_number_parameters 604
_refine_ls_number_reflns 8958
_refine_ls_number_restraints 19
_refine_ls_restrained_S_all 0.747
_refine_ls_R_factor_all 0.1373
_refine_ls_R_factor_gt 0.0645
_refine_ls_shift/su_max 0.002
_refine_ls_shift/su_mean 0.000
_refine_ls_structure_factor_coef Fsqd
_refine_ls_weighting_details 'calc w=1/[\s^2^(Fo^2^)+(0.0535P)^2^+0.0000P] where P=(Fo^2^+2Fc^2^)/3'
_refine_ls_weighting_scheme calc
_refine_ls_wR_factor_gt 0.1330
_refine_ls_wR_factor_ref 0.1455
_reflns_number_gt 3432
_reflns_number_total 8958
_reflns_threshold_expression >2sigma(I)
_cod_data_source_file b925098k.txt
_cod_data_source_block Complex_3b'''
_cod_depositor_comments
;
The following automatic conversions were performed:

'_symmetry_cell_setting' value 'Triclinic' changed to 'triclinic'
according to /home/saulius/struct/CIF-dictionaries/cif_core.dic
dictionary named 'cif_core.dic' version 2.4.2 from 2011-04-26.

Automatic conversion script
Id: cif_fix_values 1891 2012-01-12 08:04:46Z andrius 
;
_cod_original_cell_volume 2586.8(18)
_cod_original_sg_symbol_H-M P-1
_cod_database_code 7025096

loop_
_symmetry_equiv_pos_as_xyz
'x, y, z'
'-x, -y, -z'

loop_
_atom_site_label
_atom_site_type_symbol
_atom_site_fract_x
_atom_site_fract_y
_atom_site_fract_z
_atom_site_U_iso_or_equiv
_atom_site_adp_type
_atom_site_occupancy
_atom_site_symmetry_multiplicity
_atom_site_calc_flag
_atom_site_refinement_flags
Rh1 Rh 0.73120(6) 0.54214(6) 0.29117(5) 0.0393(3) Uani 1 1 d .
Rh2 Rh 0.78027(6) 0.79371(6) -0.25956(5) 0.0386(2) Uani 1 1 d .
N1 N 0.8800(6) 0.4523(6) 0.2560(4) 0.0364(19) Uani 1 1 d .
N2 N 1.0734(6) 0.3180(6) 0.2408(4) 0.041(2) Uani 1 1 d .
O1 O 0.7814(5) 0.6769(5) 0.1888(4) 0.0453(17) Uani 1 1 d .
O2 O 0.6838(5) 0.5048(5) 0.1988(4) 0.0434(17) Uani 1 1 d .
O3 O 0.7148(4) 0.6697(5) -0.1568(4) 0.0442(17) Uani 1 1 d .
O4 O 0.8085(5) 0.8396(5) -0.1629(4) 0.0521(18) Uani 1 1 d .
O5 O 0.6866(6) 0.1878(7) 0.3332(6) 0.102(3) Uani 1 1 d .
O6 O 0.8419(6) 0.0868(6) 0.3977(5) 0.086(2) Uani 1 1 d .
O7 O 0.6850(7) 0.0016(7) 0.4306(5) 0.112(3) Uani 1 1 d .
O8 O 0.2655(8) 0.6181(9) 0.3505(7) 0.182(5) Uiso 1 1 d D
O9 O 0.1277(9) 0.5375(9) 0.3384(7) 0.197(6) Uiso 1 1 d D
O10 O 0.2255(12) 0.6406(12) 0.2057(6) 0.272(8) Uiso 1 1 d D
F1 F 0.7190(7) 0.0278(7) 0.2455(5) 0.133(3) Uani 1 1 d .
F2 F 0.8503(8) 0.1097(9) 0.2167(6) 0.176(5) Uani 1 1 d .
F3 F 0.8569(7) -0.0540(9) 0.2995(8) 0.175(5) Uani 1 1 d .
F4 F 0.1258(11) 0.8353(12) 0.2596(9) 0.311(7) Uiso 1 1 d D
F5 F 0.0521(9) 0.7309(9) 0.3748(7) 0.206(4) Uiso 1 1 d D
F6 F 0.0185(9) 0.7473(10) 0.2527(7) 0.238(5) Uiso 1 1 d D
S1 S 0.7477(2) 0.0818(3) 0.3715(2) 0.0633(8) Uani 1 1 d D
S2 S 0.1985(4) 0.6240(5) 0.2936(3) 0.165(2) Uani 1 1 d D
C1 C 0.7734(7) 0.7087(7) 0.1085(6) 0.039(2) Uani 1 1 d .
C2 C 0.7387(6) 0.6513(7) 0.0657(6) 0.032(2) Uani 1 1 d .
C3 C 0.6982(6) 0.5521(7) 0.1149(6) 0.033(2) Uani 1 1 d .
C4 C 0.6648(7) 0.4926(8) 0.0697(6) 0.039(2) Uani 1 1 d .
C5 C 0.6301(8) 0.3901(8) 0.1170(6) 0.058(3) Uani 1 1 d .
H5 H 0.6235 0.3619 0.1779 0.070 Uiso 1 1 calc R
C6 C 0.6060(9) 0.3317(9) 0.0741(7) 0.074(4) Uani 1 1 d .
H6 H 0.5850 0.2629 0.1063 0.088 Uiso 1 1 calc R
C7 C 0.6121(9) 0.3726(10) -0.0161(7) 0.081(4) Uani 1 1 d .
H7 H 0.5932 0.3333 -0.0446 0.097 Uiso 1 1 calc R
C8 C 0.6469(7) 0.4732(8) -0.0629(6) 0.053(3) Uani 1 1 d .
H8 H 0.6525 0.5009 -0.1237 0.063 Uiso 1 1 calc R
C9 C 0.6738(7) 0.5339(7) -0.0213(6) 0.037(2) Uani 1 1 d .
C10 C 0.7144(6) 0.6385(7) -0.0740(6) 0.034(2) Uani 1 1 d .
C11 C 0.7479(6) 0.6947(7) -0.0298(6) 0.032(2) Uani 1 1 d .
C12 C 0.7860(7) 0.7975(8) -0.0785(6) 0.042(3) Uani 1 1 d .
C13 C 0.8102(9) 0.8608(8) -0.0339(6) 0.059(3) Uani 1 1 d .
C14 C 0.8370(12) 0.9647(10) -0.0805(8) 0.117(6) Uani 1 1 d .
H14 H 0.8382 0.9958 -0.1409 0.141 Uiso 1 1 calc R
C15 C 0.8619(17) 1.0216(13) -0.0356(9) 0.197(11) Uani 1 1 d .
H15 H 0.8821 1.0908 -0.0673 0.236 Uiso 1 1 calc R
C16 C 0.8584(15) 0.9811(12) 0.0526(9) 0.170(9) Uani 1 1 d .
H16 H 0.8745 1.0222 0.0809 0.204 Uiso 1 1 calc R
C17 C 0.8307(10) 0.8788(10) 0.0989(7) 0.099(5) Uani 1 1 d .
H17 H 0.8274 0.8502 0.1595 0.119 Uiso 1 1 calc R
C18 C 0.8072(8) 0.8162(8) 0.0569(6) 0.057(3) Uani 1 1 d .
C19 C 0.8859(7) 0.3504(9) 0.2578(6) 0.049(3) Uani 1 1 d .
H19 H 0.8235 0.3236 0.2638 0.059 Uiso 1 1 calc R
C20 C 0.9810(8) 0.2837(8) 0.2510(6) 0.046(3) Uani 1 1 d .
H20 H 0.9814 0.2126 0.2535 0.056 Uiso 1 1 calc R
C21 C 1.0675(8) 0.4227(8) 0.2349(6) 0.047(3) Uani 1 1 d .
H21 H 1.1299 0.4513 0.2251 0.056 Uiso 1 1 calc R
C22 C 0.9716(8) 0.4885(8) 0.2430(6) 0.046(3) Uani 1 1 d .
H22 H 0.9708 0.5602 0.2393 0.055 Uiso 1 1 calc R
C23 C 0.7523(9) 0.5291(11) 0.4177(7) 0.059(3) Uani 1 1 d .
C24 C 0.6869(11) 0.6278(10) 0.3799(7) 0.061(3) Uani 1 1 d .
C25 C 0.5954(10) 0.6008(10) 0.3643(7) 0.066(3) Uani 1 1 d .
C26 C 0.6046(9) 0.4845(10) 0.3943(6) 0.057(3) Uani 1 1 d .
C27 C 0.7030(9) 0.4391(9) 0.4257(6) 0.052(3) Uani 1 1 d .
C28 C 0.8581(9) 0.5164(11) 0.4473(7) 0.107(5) Uani 1 1 d .
H28A H 0.8876 0.5838 0.4172 0.161 Uiso 1 1 calc R
H28B H 0.9061 0.4572 0.4339 0.161 Uiso 1 1 calc R
H28C H 0.8475 0.5002 0.5093 0.161 Uiso 1 1 calc R
C29 C 0.7085(11) 0.7400(9) 0.3588(7) 0.112(5) Uani 1 1 d .
H29A H 0.6637 0.7710 0.3997 0.168 Uiso 1 1 calc R
H29B H 0.6944 0.7852 0.3004 0.168 Uiso 1 1 calc R
H29C H 0.7816 0.7370 0.3624 0.168 Uiso 1 1 calc R
C30 C 0.5065(10) 0.6795(12) 0.3297(8) 0.128(6) Uani 1 1 d .
H30A H 0.5316 0.7424 0.2828 0.192 Uiso 1 1 calc R
H30B H 0.4623 0.7025 0.3752 0.192 Uiso 1 1 calc R
H30C H 0.4662 0.6461 0.3079 0.192 Uiso 1 1 calc R
C31 C 0.5266(8) 0.4184(11) 0.3905(8) 0.099(5) Uani 1 1 d .
H31A H 0.4756 0.4039 0.4429 0.149 Uiso 1 1 calc R
H31B H 0.5639 0.3498 0.3857 0.149 Uiso 1 1 calc R
H31C H 0.4907 0.4596 0.3405 0.149 Uiso 1 1 calc R
C32 C 0.7410(9) 0.3207(9) 0.4659(6) 0.083(4) Uani 1 1 d .
H32A H 0.7366 0.3012 0.5280 0.125 Uiso 1 1 calc R
H32B H 0.8134 0.3045 0.4412 0.125 Uiso 1 1 calc R
H32C H 0.6978 0.2791 0.4550 0.125 Uiso 1 1 calc R
C33 C 0.7175(9) 0.7975(9) -0.3682(6) 0.051(3) Uani 1 1 d .
C34 C 0.6469(7) 0.8710(9) -0.3294(6) 0.053(3) Uani 1 1 d .
C35 C 0.7014(8) 0.9539(8) -0.3335(6) 0.047(3) Uani 1 1 d .
C36 C 0.8055(8) 0.9310(9) -0.3750(6) 0.048(3) Uani 1 1 d .
C37 C 0.8138(9) 0.8408(9) -0.3993(6) 0.054(3) Uani 1 1 d .
C38 C 0.6909(10) 0.7031(9) -0.3800(8) 0.112(5) Uani 1 1 d .
H38A H 0.6657 0.7275 -0.4352 0.168 Uiso 1 1 calc R
H38B H 0.6365 0.6717 -0.3335 0.168 Uiso 1 1 calc R
H38C H 0.7529 0.6485 -0.3789 0.168 Uiso 1 1 calc R
C39 C 0.5344(8) 0.8564(10) -0.2880(8) 0.105(5) Uani 1 1 d .
H39A H 0.4904 0.8802 -0.3330 0.157 Uiso 1 1 calc R
H39B H 0.5097 0.8997 -0.2514 0.157 Uiso 1 1 calc R
H39C H 0.5314 0.7799 -0.2533 0.157 Uiso 1 1 calc R
C40 C 0.6561(10) 1.0430(9) -0.3004(8) 0.104(5) Uani 1 1 d .
H40A H 0.7121 1.0769 -0.2973 0.156 Uiso 1 1 calc R
H40B H 0.6168 1.0137 -0.2430 0.156 Uiso 1 1 calc R
H40C H 0.6096 1.0970 -0.3391 0.156 Uiso 1 1 calc R
C41 C 0.8886(8) 1.0052(8) -0.3942(7) 0.077(4) Uani 1 1 d .
H41A H 0.9581 0.9656 -0.4045 0.115 Uiso 1 1 calc R
H41B H 0.8840 1.0268 -0.3450 0.115 Uiso 1 1 calc R
H41C H 0.8761 1.0697 -0.4453 0.115 Uiso 1 1 calc R
C42 C 0.9114(9) 0.7981(10) -0.4502(7) 0.101(4) Uani 1 1 d .
H42A H 0.9145 0.7202 -0.4351 0.151 Uiso 1 1 calc R
H42B H 0.9733 0.8115 -0.4361 0.151 Uiso 1 1 calc R
H42C H 0.9087 0.8352 -0.5118 0.151 Uiso 1 1 calc R
C43 C 0.7933(11) 0.0423(15) 0.2780(10) 0.091(5) Uani 1 1 d D
C44 C 0.0974(10) 0.7366(10) 0.2945(8) 0.193(8) Uiso 1 1 d D
O11 O 0.4951(7) 0.1170(8) 0.5300(6) 0.129(3) Uani 1 1 d .
Cl1 Cl 0.5375(5) 0.1475(5) -0.0994(4) 0.210(3) Uani 1 1 d D
Cl2 Cl 0.5392(7) 0.0561(7) 0.0853(4) 0.329(5) Uani 1 1 d D
C45 C 0.514(2) 0.0383(11) -0.0046(10) 0.174(9) Uani 1 1 d D

loop_
_atom_site_aniso_label
_atom_site_aniso_U_11
_atom_site_aniso_U_22
_atom_site_aniso_U_33
_atom_site_aniso_U_23
_atom_site_aniso_U_13
_atom_site_aniso_U_12
Rh1 0.0477(6) 0.0393(5) 0.0308(5) -0.0136(4) -0.0048(4) -0.0052(4)
Rh2 0.0410(5) 0.0421(6) 0.0297(5) -0.0094(4) -0.0039(4) -0.0084(4)
N1 0.049(5) 0.033(5) 0.035(5) -0.015(4) -0.009(4) -0.014(4)
N2 0.046(5) 0.037(5) 0.039(5) -0.014(4) -0.006(4) -0.007(4)
O1 0.066(5) 0.043(4) 0.032(4) -0.015(4) -0.013(3) -0.010(4)
O2 0.055(4) 0.048(4) 0.031(4) -0.013(3) -0.006(3) -0.019(3)
O3 0.050(4) 0.050(4) 0.030(4) -0.010(3) 0.004(3) -0.020(3)
O4 0.071(5) 0.054(5) 0.034(4) -0.012(4) -0.001(4) -0.031(4)
O5 0.091(6) 0.074(6) 0.155(9) -0.059(6) -0.050(6) 0.023(5)
O6 0.070(5) 0.110(7) 0.095(7) -0.042(5) -0.033(5) -0.018(5)
O7 0.103(7) 0.129(8) 0.091(7) -0.014(6) 0.011(5) -0.067(6)
F1 0.145(7) 0.181(9) 0.132(7) -0.108(7) -0.019(6) -0.045(7)
F2 0.197(10) 0.275(13) 0.114(8) -0.122(8) 0.074(7) -0.149(10)
F3 0.104(7) 0.170(10) 0.302(14) -0.173(11) -0.018(8) 0.031(7)
S1 0.055(2) 0.077(2) 0.062(2) -0.0284(18) -0.0080(16) -0.0133(19)
S2 0.133(4) 0.271(7) 0.140(5) -0.143(5) -0.030(3) 0.008(4)
C1 0.052(6) 0.029(6) 0.034(6) -0.008(5) 0.000(5) -0.014(5)
C2 0.041(6) 0.027(6) 0.028(6) -0.009(5) 0.006(4) -0.013(5)
C3 0.036(6) 0.035(6) 0.031(6) -0.013(5) -0.006(5) -0.006(5)
C4 0.049(6) 0.037(6) 0.035(6) -0.013(5) -0.008(5) -0.011(5)
C5 0.090(8) 0.065(8) 0.031(6) -0.010(6) -0.005(6) -0.051(7)
C6 0.115(10) 0.067(8) 0.047(8) -0.011(7) 0.001(7) -0.060(8)
C7 0.135(11) 0.079(9) 0.055(8) -0.030(7) 0.007(8) -0.076(9)
C8 0.069(7) 0.060(8) 0.031(6) -0.010(6) -0.007(5) -0.026(6)
C9 0.046(6) 0.030(6) 0.042(6) -0.015(5) -0.003(5) -0.016(5)
C10 0.027(5) 0.035(6) 0.029(6) -0.008(5) -0.001(4) 0.005(5)
C11 0.035(6) 0.030(6) 0.037(6) -0.016(5) -0.004(4) -0.010(5)
C12 0.053(7) 0.039(7) 0.030(6) -0.008(5) -0.007(5) -0.002(5)
C13 0.118(10) 0.033(7) 0.029(6) -0.009(5) 0.002(6) -0.036(7)
C14 0.252(18) 0.069(10) 0.046(8) -0.007(7) -0.006(10) -0.097(11)
C15 0.45(3) 0.140(15) 0.049(10) -0.017(10) -0.002(14) -0.218(19)
C16 0.39(3) 0.107(13) 0.057(10) -0.010(9) -0.015(14) -0.174(16)
C17 0.195(15) 0.087(10) 0.038(8) -0.021(7) 0.002(8) -0.086(10)
C18 0.100(9) 0.046(7) 0.034(7) -0.012(6) -0.001(6) -0.043(7)
C19 0.025(6) 0.082(9) 0.055(7) -0.037(7) 0.006(5) -0.025(6)
C20 0.047(7) 0.051(7) 0.046(7) -0.017(5) 0.001(5) -0.026(6)
C21 0.047(7) 0.055(7) 0.048(7) -0.023(6) -0.006(5) -0.019(6)
C22 0.053(7) 0.040(6) 0.037(6) -0.012(5) -0.005(5) 0.001(6)
C23 0.082(9) 0.072(9) 0.033(7) -0.027(7) 0.000(6) -0.027(8)
C24 0.094(10) 0.048(8) 0.034(7) -0.016(6) 0.013(7) -0.020(8)
C25 0.067(9) 0.056(9) 0.045(7) -0.007(6) 0.009(6) 0.011(7)
C26 0.061(8) 0.073(9) 0.035(7) -0.025(6) 0.013(6) -0.013(7)
C27 0.067(8) 0.041(7) 0.031(6) -0.004(5) 0.003(6) 0.003(7)
C28 0.114(11) 0.172(15) 0.054(9) -0.044(9) -0.019(8) -0.043(10)
C29 0.208(16) 0.062(9) 0.073(10) -0.039(8) 0.025(10) -0.050(10)
C30 0.083(10) 0.155(14) 0.104(12) -0.043(11) 0.006(9) 0.038(10)
C31 0.072(9) 0.151(13) 0.101(11) -0.051(10) -0.009(7) -0.060(9)
C32 0.138(11) 0.064(9) 0.033(7) -0.007(6) -0.015(7) -0.004(8)
C33 0.066(8) 0.052(8) 0.037(7) -0.009(6) -0.022(6) -0.014(7)
C34 0.036(6) 0.070(8) 0.028(6) 0.015(6) -0.012(5) -0.010(6)
C35 0.046(7) 0.046(7) 0.038(6) -0.006(5) -0.011(5) 0.004(6)
C36 0.043(7) 0.063(8) 0.021(6) 0.006(5) -0.006(5) -0.013(6)
C37 0.069(8) 0.057(8) 0.033(6) -0.014(6) -0.012(6) 0.000(7)
C38 0.162(13) 0.079(10) 0.131(13) -0.043(9) -0.091(10) -0.012(9)
C39 0.043(8) 0.151(13) 0.096(11) -0.010(9) -0.007(7) -0.034(8)
C40 0.127(12) 0.074(9) 0.095(11) -0.041(8) -0.009(9) 0.028(9)
C41 0.084(9) 0.057(8) 0.073(9) 0.010(6) -0.021(7) -0.032(7)
C42 0.096(10) 0.129(12) 0.042(8) -0.027(8) 0.018(7) 0.018(9)
C43 0.067(10) 0.137(15) 0.113(13) -0.087(12) 0.008(9) -0.046(10)
O11 0.133(8) 0.128(8) 0.118(8) -0.046(7) -0.007(6) -0.011(7)
Cl1 0.340(8) 0.154(5) 0.136(5) -0.033(4) 0.000(5) -0.107(5)
Cl2 0.539(14) 0.413(11) 0.162(6) -0.139(7) 0.015(7) -0.323(11)
C45 0.20(2) 0.10(2) 0.208(19) -0.09(2) 0.064(15) -0.013(19)

loop_
_atom_type_symbol
_atom_type_description
_atom_type_scat_dispersion_real
_atom_type_scat_dispersion_imag
_atom_type_scat_source
C C 0.0033 0.0016 'International Tables Vol C Tables 4.2.6.8 and 6.1.1.4'
H H 0.0000 0.0000 'International Tables Vol C Tables 4.2.6.8 and 6.1.1.4'
N N 0.0061 0.0033 'International Tables Vol C Tables 4.2.6.8 and 6.1.1.4'
O O 0.0106 0.0060 'International Tables Vol C Tables 4.2.6.8 and 6.1.1.4'
F F 0.0171 0.0103 'International Tables Vol C Tables 4.2.6.8 and 6.1.1.4'
S S 0.1246 0.1234 'International Tables Vol C Tables 4.2.6.8 and 6.1.1.4'
Rh Rh -1.1178 0.9187 'International Tables Vol C Tables 4.2.6.8 and 6.1.1.4'
Cl Cl 0.1484 0.1585 'International Tables Vol C Tables 4.2.6.8 and 6.1.1.4'

loop_
_geom_angle_atom_site_label_1
_geom_angle_atom_site_label_2
_geom_angle_atom_site_label_3
_geom_angle
_geom_angle_site_symmetry_1
_geom_angle_site_symmetry_3
O2 Rh1 O1 85.9(2) . .
O2 Rh1 C25 108.6(4) . .
O1 Rh1 C25 107.2(4) . .
O2 Rh1 C24 145.7(4) . .
O1 Rh1 C24 93.2(3) . .
C25 Rh1 C24 39.3(4) . .
O2 Rh1 C23 158.5(4) . .
O1 Rh1 C23 115.5(4) . .
C25 Rh1 C23 64.9(4) . .
C24 Rh1 C23 38.3(4) . .
O2 Rh1 C27 119.4(4) . .
O1 Rh1 C27 154.7(4) . .
C25 Rh1 C27 65.3(4) . .
C24 Rh1 C27 65.4(4) . .
C23 Rh1 C27 39.2(4) . .
O2 Rh1 N1 83.2(2) . .
O1 Rh1 N1 85.9(3) . .
C25 Rh1 N1 162.6(4) . .
C24 Rh1 N1 130.9(4) . .
C23 Rh1 N1 99.3(4) . .
C27 Rh1 N1 97.9(3) . .
O2 Rh1 C26 96.9(3) . .
O1 Rh1 C26 145.0(4) . .
C25 Rh1 C26 38.9(4) . .
C24 Rh1 C26 65.2(4) . .
C23 Rh1 C26 64.8(4) . .
C27 Rh1 C26 38.6(4) . .
N1 Rh1 C26 129.1(4) . .
O3 Rh2 O4 84.3(2) . .
O3 Rh2 C36 164.2(3) . .
O4 Rh2 C36 103.9(3) . .
O3 Rh2 C33 103.1(3) . .
O4 Rh2 C33 161.0(4) . .
C36 Rh2 C33 65.0(4) . .
O3 Rh2 C37 136.7(4) . .
O4 Rh2 C37 138.8(4) . .
C36 Rh2 C37 38.1(3) . .
C33 Rh2 C37 38.5(3) . .
O3 Rh2 N2 84.7(3) . 2_765
O4 Rh2 N2 86.4(3) . 2_765
C36 Rh2 N2 109.0(3) . 2_765
C33 Rh2 N2 111.5(4) . 2_765
C37 Rh2 N2 92.7(3) . 2_765
O3 Rh2 C34 100.1(3) . .
O4 Rh2 C34 122.7(4) . .
C36 Rh2 C34 64.0(4) . .
C33 Rh2 C34 39.2(3) . .
C37 Rh2 C34 63.9(4) . .
N2 Rh2 C34 150.7(4) 2_765 .
O3 Rh2 C35 128.1(3) . .
O4 Rh2 C35 95.9(3) . .
C36 Rh2 C35 38.7(3) . .
C33 Rh2 C35 65.7(4) . .
C37 Rh2 C35 64.4(4) . .
N2 Rh2 C35 147.2(3) 2_765 .
C34 Rh2 C35 38.3(3) . .
C19 N1 C22 116.6(8) . .
C19 N1 Rh1 120.7(6) . .
C22 N1 Rh1 122.1(6) . .
C20 N2 C21 116.1(8) . .
C20 N2 Rh2 122.4(6) . 2_765
C21 N2 Rh2 120.3(6) . 2_765
C1 O1 Rh1 129.3(6) . .
C3 O2 Rh1 129.1(5) . .
C10 O3 Rh2 131.2(6) . .
C12 O4 Rh2 130.9(6) . .
O7 S1 O6 117.2(5) . .
O7 S1 O5 113.3(5) . .
O6 S1 O5 113.8(5) . .
O7 S1 C43 105.4(6) . .
O6 S1 C43 104.1(6) . .
O5 S1 C43 100.7(7) . .
O10 S2 O8 127.0(9) . .
O10 S2 O9 111.0(8) . .
O8 S2 O9 109.9(8) . .
O10 S2 C44 102.8(8) . .
O8 S2 C44 105.5(7) . .
O9 S2 C44 95.4(6) . .
O1 C1 C2 127.5(8) . .
O1 C1 C18 113.2(8) . .
C2 C1 C18 119.3(9) . .
C3 C2 C1 120.2(8) . .
C3 C2 C11 120.2(7) . .
C1 C2 C11 119.7(7) . .
O2 C3 C2 127.4(8) . .
O2 C3 C4 113.1(8) . .
C2 C3 C4 119.6(8) . .
C9 C4 C5 119.1(8) . .
C9 C4 C3 120.2(8) . .
C5 C4 C3 120.6(9) . .
C6 C5 C4 120.3(9) . .
C5 C6 C7 121.4(10) . .
C8 C7 C6 118.4(10) . .
C7 C8 C9 121.6(9) . .
C8 C9 C4 119.2(8) . .
C8 C9 C10 119.6(9) . .
C4 C9 C10 121.2(8) . .
O3 C10 C11 126.8(9) . .
O3 C10 C9 115.1(8) . .
C11 C10 C9 118.2(8) . .
C10 C11 C12 119.9(9) . .
C10 C11 C2 120.7(8) . .
C12 C11 C2 119.3(7) . .
O4 C12 C11 125.7(9) . .
O4 C12 C13 113.7(9) . .
C11 C12 C13 120.5(9) . .
C14 C13 C18 119.9(9) . .
C14 C13 C12 120.3(10) . .
C18 C13 C12 119.8(9) . .
C13 C14 C15 118.5(12) . .
C16 C15 C14 122.9(12) . .
C15 C16 C17 118.5(12) . .
C16 C17 C18 121.1(11) . .
C17 C18 C13 119.0(9) . .
C17 C18 C1 120.0(10) . .
C13 C18 C1 120.9(9) . .
N1 C19 C20 122.0(8) . .
N2 C20 C19 121.8(9) . .
N2 C21 C22 121.6(9) . .
N1 C22 C21 121.7(9) . .
C24 C23 C27 108.7(10) . .
C24 C23 C28 126.8(12) . .
C27 C23 C28 124.5(12) . .
C24 C23 Rh1 70.4(6) . .
C27 C23 Rh1 70.4(5) . .
C28 C23 Rh1 125.7(7) . .
C23 C24 C25 107.7(10) . .
C23 C24 C29 126.5(13) . .
C25 C24 C29 125.8(13) . .
C23 C24 Rh1 71.2(6) . .
C25 C24 Rh1 69.9(6) . .
C29 C24 Rh1 123.8(7) . .
C26 C25 C24 108.3(11) . .
C26 C25 C30 126.7(14) . .
C24 C25 C30 124.9(13) . .
C26 C25 Rh1 71.9(6) . .
C24 C25 Rh1 70.8(6) . .
C30 C25 Rh1 126.3(8) . .
C27 C26 C25 108.0(10) . .
C27 C26 C31 125.0(11) . .
C25 C26 C31 127.0(12) . .
C27 C26 Rh1 70.3(6) . .
C25 C26 Rh1 69.2(6) . .
C31 C26 Rh1 124.0(7) . .
C26 C27 C23 107.3(9) . .
C26 C27 C32 125.2(11) . .
C23 C27 C32 127.3(11) . .
C26 C27 Rh1 71.1(6) . .
C23 C27 Rh1 70.4(6) . .
C32 C27 Rh1 127.8(7) . .
C37 C33 C34 105.8(9) . .
C37 C33 C38 127.3(11) . .
C34 C33 C38 126.6(11) . .
C37 C33 Rh2 71.2(5) . .
C34 C33 Rh2 71.1(5) . .
C38 C33 Rh2 126.6(7) . .
C35 C34 C33 109.4(8) . .
C35 C34 C39 126.6(11) . .
C33 C34 C39 124.0(11) . .
C35 C34 Rh2 71.3(5) . .
C33 C34 Rh2 69.7(5) . .
C39 C34 Rh2 123.2(7) . .
C36 C35 C34 105.7(9) . .
C36 C35 C40 128.8(11) . .
C34 C35 C40 125.4(10) . .
C36 C35 Rh2 68.4(5) . .
C34 C35 Rh2 70.4(5) . .
C40 C35 Rh2 125.5(7) . .
C37 C36 C35 110.0(9) . .
C37 C36 C41 128.2(10) . .
C35 C36 C41 121.7(10) . .
C37 C36 Rh2 72.6(6) . .
C35 C36 Rh2 72.9(5) . .
C41 C36 Rh2 125.0(6) . .
C36 C37 C33 108.9(9) . .
C36 C37 C42 124.3(11) . .
C33 C37 C42 126.9(11) . .
C36 C37 Rh2 69.3(5) . .
C33 C37 Rh2 70.3(5) . .
C42 C37 Rh2 126.1(7) . .
F2 C43 F1 109.1(14) . .
F2 C43 F3 104.8(12) . .
F1 C43 F3 105.1(12) . .
F2 C43 S1 112.8(10) . .
F1 C43 S1 114.4(9) . .
F3 C43 S1 110.1(12) . .
F4 C44 F6 103.0(11) . .
F4 C44 F5 103.1(11) . .
F6 C44 F5 105.3(11) . .
F4 C44 S2 116.7(12) . .
F6 C44 S2 114.6(10) . .
F5 C44 S2 112.8(9) . .
C45 C45 Cl1 129(2) 2_655 .
C45 C45 Cl2 118.8(19) 2_655 .
Cl1 C45 Cl2 112.6(8) . .

loop_
_geom_bond_atom_site_label_1
_geom_bond_atom_site_label_2
_geom_bond_distance
_geom_bond_site_symmetry_2
Rh1 O2 2.044(6) .
Rh1 O1 2.054(6) .
Rh1 C25 2.108(10) .
Rh1 C24 2.121(10) .
Rh1 C23 2.131(10) .
Rh1 C27 2.132(10) .
Rh1 N1 2.140(7) .
Rh1 C26 2.142(9) .
Rh2 O3 2.046(6) .
Rh2 O4 2.064(6) .
Rh2 C36 2.102(9) .
Rh2 C33 2.132(9) .
Rh2 C37 2.144(9) .
Rh2 N2 2.146(7) 2_765
Rh2 C34 2.150(9) .
Rh2 C35 2.160(9) .
N1 C19 1.330(10) .
N1 C22 1.330(10) .
N2 C20 1.336(10) .
N2 C21 1.343(10) .
N2 Rh2 2.146(7) 2_765
O1 C1 1.263(9) .
O2 C3 1.286(9) .
O3 C10 1.281(9) .
O4 C12 1.293(9) .
O5 S1 1.435(8) .
O6 S1 1.416(7) .
O7 S1 1.412(7) .
O8 S2 1.397(7) .
O9 S2 1.497(7) .
O10 S2 1.378(8) .
F1 C43 1.291(12) .
F2 C43 1.287(15) .
F3 C43 1.327(17) .
F4 C44 1.314(9) .
F5 C44 1.326(9) .
F6 C44 1.320(9) .
S1 C43 1.784(11) .
S2 C44 1.769(11) .
C1 C2 1.423(11) .
C1 C18 1.461(11) .
C2 C3 1.404(11) .
C2 C11 1.460(10) .
C3 C4 1.467(11) .
C4 C9 1.392(11) .
C4 C5 1.402(11) .
C5 C6 1.365(11) .
C6 C7 1.382(13) .
C7 C8 1.381(12) .
C8 C9 1.391(11) .
C9 C10 1.471(11) .
C10 C11 1.419(11) .
C11 C12 1.429(11) .
C12 C13 1.442(12) .
C13 C14 1.376(13) .
C13 C18 1.395(12) .
C14 C15 1.381(14) .
C15 C16 1.354(16) .
C16 C17 1.362(14) .
C17 C18 1.394(12) .
C19 C20 1.369(12) .
C21 C22 1.375(11) .
C23 C24 1.396(14) .
C23 C27 1.430(13) .
C23 C28 1.521(14) .
C24 C25 1.421(14) .
C24 C29 1.472(13) .
C25 C26 1.415(14) .
C25 C30 1.437(14) .
C26 C27 1.413(13) .
C26 C31 1.510(12) .
C27 C32 1.467(12) .
C33 C37 1.409(12) .
C33 C34 1.438(13) .
C33 C38 1.468(12) .
C34 C35 1.414(12) .
C34 C39 1.500(12) .
C35 C36 1.412(12) .
C35 C40 1.457(12) .
C36 C37 1.387(12) .
C36 C41 1.526(12) .
C37 C42 1.503(12) .
Cl1 C45 1.707(14) .
Cl2 C45 1.722(15) .
C45 C45 1.10(3) 2_655
